data_7705859
loop_
_publ_author_name
'Li, Simin'
'Takahashi, Kiyonori'
'Hisaki, Ichiro'
'Kokado, Kenta'
'Nakamura, Takayoshi'

_publ_section_title
;
 One-dimensional DABCO hydrogen-bonding chain in a hexagonal channel of
 magnetic [Ni(dmit)<sub>2</sub>].
;
_journal_issue 46
_journal_name_full 'Dalton transactions (Cambridge, England : 2003)'
_journal_page_first 16772
_journal_page_last 16777
_journal_paper_doi 10.1039/d0dt03386c
_journal_volume 49
_journal_year 2020
_chemical_formula_moiety '9(C6 Ni S10), 9(C6 H13 N2), (C6 H12 N2), 6(C2 H3 N)'
_chemical_formula_sum 'C126 H147 N26 Ni9 S90'
_chemical_formula_weight 5440.49
_space_group_crystal_system trigonal
_space_group_IT_number 148
_space_group_name_Hall '-R 3'
_space_group_name_H-M_alt 'R -3 :H'
_atom_sites_solution_hydrogens geom
_atom_sites_solution_primary dual
_audit_creation_date 2020-07-17
_audit_creation_method
;
Olex2 1.3-ac4
(compiled 2019.04.23 svn.r3594 for Rigaku Oxford Diffraction, GUI svn.r5739)
;
_audit_update_record
;
2020-08-24 deposited with the CCDC.	2020-11-04 downloaded from the CCDC.
;
_cell_angle_alpha 90
_cell_angle_beta 90
_cell_angle_gamma 120
_cell_formula_units_Z 6
_cell_length_a 15.23710(10)
_cell_length_b 15.23710(10)
_cell_length_c 155.7837(9)
_cell_measurement_reflns_used 13218
_cell_measurement_temperature 173
_cell_measurement_theta_max 72.3410
_cell_measurement_theta_min 4.0730
_cell_volume 31322.6(3)
_computing_cell_refinement 'CrysAlisPro 1.171.40.67a (Rigaku OD, 2019)'
_computing_data_collection 'CrysAlisPro 1.171.40.67a (Rigaku OD, 2019)'
_computing_data_reduction 'CrysAlisPro 1.171.40.67a (Rigaku OD, 2019)'
_computing_molecular_graphics 'Olex2 (Dolomanov et al., 2009)'
_computing_publication_material 'Olex2 (Dolomanov et al., 2009)'
_computing_structure_refinement 'ShelXL (Sheldrick, 2015)'
_computing_structure_solution 'ShelXT (Sheldrick, 2015)'
_diffrn_ambient_temperature 173
_diffrn_detector 'PLATUS 200K area detector'
_diffrn_detector_area_resol_mean 5.811
_diffrn_detector_type 'HPC area detector'
_diffrn_measured_fraction_theta_full 0.980
_diffrn_measured_fraction_theta_max 0.954
_diffrn_measurement_details
;
List of Runs (angles in degrees, time in seconds):

  # Type    Start    End  Width  t~exp~   \w     \q     \k     \f   Frames
#--------------------------------------------------------------------------
  1  \w      4.00  29.05   0.15    1.37    --    5.00  41.00 156.00  167
  2  \w   -114.00  -6.00   0.15    1.37    --  -94.70  13.00  74.00  720
  3  \w    -73.00 -13.00   0.15    0.34    --    0.00  28.00-120.00  400
  4  \w     22.00  62.05   0.15    0.34    --    0.00  28.00-120.00  267
  5  \w   -166.00 -94.90   0.15    1.37    --  -94.70  46.00 120.00  474
  6  \w    -38.00 -11.90   0.15    1.37    --  -94.70  46.00 120.00  174
  7  \w    -56.00  -5.90   0.15    1.37    --  -94.70  18.00 150.00  334
  8  \w   -172.00 -65.95   0.15    1.37    --  -94.70  18.00 150.00  707
;
_diffrn_measurement_device 'four-circle diffractometer'
_diffrn_measurement_device_type 'Rigaku XtaLAB P200'
_diffrn_measurement_method '\w scans'
_diffrn_orient_matrix_type 'CrysAlisPro convention (1999,Acta A55,543-557)'
_diffrn_orient_matrix_UB_11 -0.0251700000
_diffrn_orient_matrix_UB_12 -0.0271072000
_diffrn_orient_matrix_UB_13 0.0095528000
_diffrn_orient_matrix_UB_21 0.0074160000
_diffrn_orient_matrix_UB_22 -0.0962860000
_diffrn_orient_matrix_UB_23 -0.0013135000
_diffrn_orient_matrix_UB_31 0.1137994000
_diffrn_orient_matrix_UB_32 0.0601947000
_diffrn_orient_matrix_UB_33 0.0021981000
_diffrn_radiation_monochromator 'multi-layer mirror optics'
_diffrn_radiation_probe x-ray
_diffrn_radiation_type 'Cu K\a'
_diffrn_radiation_wavelength 1.54184
_diffrn_reflns_av_R_equivalents 0.0669
_diffrn_reflns_av_unetI/netI 0.1088
_diffrn_reflns_Laue_measured_fraction_full 0.980
_diffrn_reflns_Laue_measured_fraction_max 0.954
_diffrn_reflns_limit_h_max 17
_diffrn_reflns_limit_h_min -10
_diffrn_reflns_limit_k_max 12
_diffrn_reflns_limit_k_min -18
_diffrn_reflns_limit_l_max 153
_diffrn_reflns_limit_l_min -192
_diffrn_reflns_number 32365
_diffrn_reflns_point_group_measured_fraction_full 0.980
_diffrn_reflns_point_group_measured_fraction_max 0.954
_diffrn_reflns_theta_full 67.684
_diffrn_reflns_theta_max 72.775
_diffrn_reflns_theta_min 2.553
_diffrn_source 'rotating anode X-ray generator'
_diffrn_source_type micromax007
_exptl_absorpt_coefficient_mu 9.694
_exptl_absorpt_correction_T_max 1.00000
_exptl_absorpt_correction_T_min 0.66985
_exptl_absorpt_correction_type multi-scan
_exptl_absorpt_process_details
;
CrysAlisPro 1.171.40.67a (Rigaku Oxford Diffraction, 2019)
Empirical absorption correction using spherical harmonics,
 implemented in SCALE3 ABSPACK scaling algorithm.
;
_exptl_crystal_colour 'dull dark black'
_exptl_crystal_colour_lustre dull
_exptl_crystal_colour_modifier dark
_exptl_crystal_colour_primary black
_exptl_crystal_density_diffrn 1.731
_exptl_crystal_description plate
_exptl_crystal_F_000 16668
_exptl_crystal_preparation 'Magnetic properties'
_exptl_crystal_recrystallization_method 'Re-crystallisation from solvent: CH3CN'
_exptl_crystal_size_max 0.196
_exptl_crystal_size_mid 0.144
_exptl_crystal_size_min 0.065
_refine_diff_density_max 1.168
_refine_diff_density_min -0.881
_refine_diff_density_rms 0.096
_refine_ls_extinction_method none
_refine_ls_goodness_of_fit_ref 1.020
_refine_ls_hydrogen_treatment constr
_refine_ls_matrix_type full
_refine_ls_number_parameters 758
_refine_ls_number_reflns 13251
_refine_ls_number_restraints 101
_refine_ls_restrained_S_all 1.035
_refine_ls_R_factor_all 0.0588
_refine_ls_R_factor_gt 0.0502
_refine_ls_shift/su_max 0.003
_refine_ls_shift/su_mean 0.000
_refine_ls_structure_factor_coef Fsqd
_refine_ls_weighting_details 'w=1/[\s^2^(Fo^2^)+52.2882P] where P=(Fo^2^+2Fc^2^)/3'
_refine_ls_weighting_scheme calc
_refine_ls_wR_factor_gt 0.1399
_refine_ls_wR_factor_ref 0.1471
_reflns_Friedel_coverage 0.000
_reflns_number_gt 10901
_reflns_number_total 13251
_reflns_threshold_expression 'I > 2\s(I)'
_cod_data_source_file d0dt03386c2.cif
_cod_data_source_block 1_173K
_cod_original_cell_volume 31322.5(4)
_cod_original_sg_symbol_H-M 'R -3'
_cod_database_code 7705859
_shelx_shelxl_version_number 2018/3
_chemical_oxdiff_formula CHONSNi
_shelx_space_group_comment
;
The symmetry employed for this shelxl refinement is uniquely defined
by the following loop, which should always be used as a source of
symmetry information in preference to the above space-group names.
They are only intended as comments.
;
_shelx_estimated_absorpt_t_max 0.571
_shelx_estimated_absorpt_t_min 0.252
_diffrn_oxdiff_digest_frames
;
017dfcc6a7bd5a6a7f3031591f9fc8a9b7032438920
;
_reflns_odcompleteness_completeness 98.17
_reflns_odcompleteness_iscentric 1
_reflns_odcompleteness_theta 66.97
_olex2_refinement_description
;
1. Fixed Uiso
 At 1.2 times of:
  All C(H,H) groups, All N(H) groups
 At 1.5 times of:
  All C(H,H,H) groups
2. Restrained distances
 C27-N9
 1.5 with sigma of 0.01
3. Rigid bond restraints
 N9, C27
 with sigma for 1-2 distances of 0.01 and sigma for 1-3 distances of 0.01
4. Uiso/Uaniso restraints and constraints
C34 \\sim N16 \\sim C27 \\sim C28 \\sim N9 \\sim N10: within 2A with sigma of
0.04 and sigma for terminal atoms of 0.08
N16 \\sim C34 \\sim C33 \\sim N15 \\sim N10 \\sim C28 \\sim C27 \\sim N9 \\sim
N7 \\sim C25 \\sim C26 \\sim N8: within 2A with sigma of 0.04 and sigma for
terminal atoms of 0.08
N9 \\sim C27 \\sim C28 \\sim N10 \\sim N16 \\sim C34 \\sim C33: within 2A with
sigma of 0.04 and sigma for terminal atoms of 0.08
5. Rigid body (RIGU) restrains
 C27, N9, C28, N10
 with sigma for 1-2 distances of 0.004 and sigma for 1-3 distances of 0.004
 C34, N16, C33, N15
 with sigma for 1-2 distances of 0.004 and sigma for 1-3 distances of 0.004
 C28, C27, N9, N10
 with sigma for 1-2 distances of 0.004 and sigma for 1-3 distances of 0.004
 C27, N9, C28, N10, C33, C34, N16, N15, N7, C25, C26, N8
 with sigma for 1-2 distances of 0.004 and sigma for 1-3 distances of 0.004
 N9, C27, C28, N10
 with sigma for 1-2 distances of 0.004 and sigma for 1-3 distances of 0.004
6. Others
 Fixed Sof: H12(0.16667) H11(0.16667) H13(0.16667) H46A(0.33333) H46B(0.33333)
 H46C(0.33333) H14(0.16667) H42A(0.33333) H42B(0.33333) H42C(0.33333)
 H44A(0.33333) H44B(0.33333) H44C(0.33333) H10(0.16667) H9(0.16667)
7.a Ternary CH refined with riding coordinates:
 N12(H12), N3(H3), N5(H5), N11(H11), N20(H20), N18(H18), N13(H13), N1(H1),
 N14(H14), N15(H15), N8(H8), N10(H10), N9(H9)
7.b Secondary CH2 refined with riding coordinates:
 C30(H30A,H30B), C24(H24A,H24B), C36(H36A,H36B), C29(H29A,H29B), C21(H21A,
 H21B), C23(H23A,H23B), C37(H37A,H37B), C22(H22A,H22B), C35(H35A,H35B),
 C31(H31A,H31B), C38(H38A,H38B), C32(H32A,H32B), C19(H19A,H19B), C20(H20A,H20B),
  C26(H26A,H26B), C28(H28A,H28B), C25(H25A,H25B), C33(H33A,H33B), C34(H34A,
 H34B), C27(H27A,H27B)
7.c Idealised Me refined as rotating group:
 C46(H46A,H46B,H46C), C42(H42A,H42B,H42C), C44(H44A,H44B,H44C), C40(H40A,H40B,
 H40C)
;
_olex2_submission_special_instructions 'No special instructions were received'
_oxdiff_exptl_absorpt_empirical_details
;
Empirical correction (ABSPACK) includes:
- Absorption correction using spherical harmonics
- Frame scaling
;
_oxdiff_exptl_absorpt_empirical_full_max 1.445
_oxdiff_exptl_absorpt_empirical_full_min 0.615

loop_
_space_group_symop_operation_xyz
'x, y, z'
'-y, x-y, z'
'-x+y, -x, z'
'x+2/3, y+1/3, z+1/3'
'-y+2/3, x-y+1/3, z+1/3'
'-x+y+2/3, -x+1/3, z+1/3'
'x+1/3, y+2/3, z+2/3'
'-y+1/3, x-y+2/3, z+2/3'
'-x+y+1/3, -x+2/3, z+2/3'
'-x, -y, -z'
'y, -x+y, -z'
'x-y, x, -z'
'-x+2/3, -y+1/3, -z+1/3'
'y+2/3, -x+y+1/3, -z+1/3'
'x-y+2/3, x+1/3, -z+1/3'
'-x+1/3, -y+2/3, -z+2/3'
'y+1/3, -x+y+2/3, -z+2/3'
'x-y+1/3, x+2/3, -z+2/3'

loop_
_atom_site_label
_atom_site_type_symbol
_atom_site_fract_x
_atom_site_fract_y
_atom_site_fract_z
_atom_site_U_iso_or_equiv
_atom_site_adp_type
_atom_site_occupancy
_atom_site_site_symmetry_order
_atom_site_calc_flag
_atom_site_refinement_flags_posn
_atom_site_refinement_flags_adp
_atom_site_refinement_flags_occupancy
_atom_site_disorder_assembly
_atom_site_disorder_group
Ni2 Ni -0.00302(4) 0.36772(4) 0.32708(2) 0.02844(13) Uani 1 1 d . . . . .
Ni3 Ni -0.00759(4) 0.39539(4) 0.43909(2) 0.03034(13) Uani 1 1 d . . . . .
Ni1 Ni 0.26467(4) 0.32465(4) 0.45063(2) 0.03189(14) Uani 1 1 d . . . . .
S14 S 0.04788(6) 0.30649(6) 0.33725(2) 0.03261(17) Uani 1 1 d . . . . .
S15 S -0.05734(6) 0.43849(6) 0.33601(2) 0.03466(18) Uani 1 1 d . . . . .
S16 S 0.05651(6) 0.30286(6) 0.31795(2) 0.03411(17) Uani 1 1 d . . . . .
S25 S -0.07259(6) 0.27982(6) 0.44895(2) 0.03461(18) Uani 1 1 d . . . . .
S6 S 0.31669(6) 0.26259(6) 0.44061(2) 0.03441(18) Uani 1 1 d . . . . .
S17 S -0.05227(6) 0.43241(6) 0.31706(2) 0.03574(18) Uani 1 1 d . . . . .
S24 S 0.05694(6) 0.51733(6) 0.44837(2) 0.03670(18) Uani 1 1 d . . . . .
S27 S -0.07516(6) 0.27480(6) 0.42950(2) 0.03561(18) Uani 1 1 d . . . . .
S7 S 0.20303(6) 0.38705(6) 0.44154(2) 0.03677(18) Uani 1 1 d . . . . .
S26 S 0.05681(7) 0.51478(6) 0.42952(2) 0.03894(19) Uani 1 1 d . . . . .
S4 S 0.32144(7) 0.25855(7) 0.45990(2) 0.03844(19) Uani 1 1 d . . . . .
S12 S 0.03412(7) 0.31675(7) 0.35666(2) 0.03888(19) Uani 1 1 d . . . . .
S5 S 0.21081(7) 0.38642(7) 0.46055(2) 0.0422(2) Uani 1 1 d . . . . .
S13 S -0.06078(7) 0.44021(7) 0.35545(2) 0.0409(2) Uani 1 1 d . . . . .
S8 S 0.30659(7) 0.27296(7) 0.42116(2) 0.03993(19) Uani 1 1 d . . . . .
S23 S -0.06022(7) 0.29638(7) 0.46844(2) 0.0425(2) Uani 1 1 d . . . . .
S9 S 0.20016(7) 0.38546(7) 0.42205(2) 0.0430(2) Uani 1 1 d . . . . .
S22 S 0.05765(7) 0.51556(7) 0.46779(2) 0.0443(2) Uani 1 1 d . . . . .
S18 S 0.05698(8) 0.30353(8) 0.29843(2) 0.0495(2) Uani 1 1 d . . . . .
S29 S -0.07309(7) 0.28756(7) 0.40997(2) 0.0467(2) Uani 1 1 d . . . . .
S28 S 0.04635(8) 0.50619(8) 0.41015(2) 0.0515(2) Uani 1 1 d . . . . .
S19 S -0.03946(8) 0.42539(8) 0.29769(2) 0.0517(2) Uani 1 1 d . . . . .
S10 S 0.24102(9) 0.32604(9) 0.40492(2) 0.0596(3) Uani 1 1 d . . . . .
S2 S 0.33153(10) 0.27080(9) 0.47934(2) 0.0609(3) Uani 1 1 d . . . . .
S11 S -0.01487(10) 0.39134(10) 0.37270(2) 0.0650(3) Uani 1 1 d . . . . .
S3 S 0.22833(10) 0.38653(10) 0.47992(2) 0.0650(3) Uani 1 1 d . . . . .
S21 S -0.00228(10) 0.41392(11) 0.48478(2) 0.0713(3) Uani 1 1 d . . . . .
S30 S -0.01623(12) 0.40062(11) 0.39337(2) 0.0777(4) Uani 1 1 d . . . . .
S20 S 0.01053(13) 0.35859(15) 0.28135(2) 0.0920(5) Uani 1 1 d . . . . .
S1 S 0.29650(18) 0.33830(18) 0.49623(2) 0.1195(7) Uani 1 1 d . . . . .
N12 N 0.000000 0.000000 0.44121(4) 0.0448(12) Uani 1 3 d S T P . .
H12 H -0.000001 -0.000013 0.434791 0.054 Uiso 0.5 3 calc RS T P A 2
N3 N 0.666667 0.333333 0.41671(4) 0.0553(14) Uani 1 3 d S T P . .
H3 H 0.666659 0.333334 0.410290 0.066 Uiso 1 3 calc RS T P . .
N4 N 0.666667 0.333333 0.43318(4) 0.0554(15) Uani 1 3 d S T P . .
N5 N 0.666667 0.333333 0.45127(4) 0.0532(14) Uani 1 3 d S T P . .
H5 H 0.666671 0.333332 0.444849 0.064 Uiso 1 3 calc RS T P . .
N11 N 0.000000 0.000000 0.45749(4) 0.0512(13) Uani 1 3 d S T P . .
H11 H 0.000001 0.000008 0.463912 0.061 Uiso 0.5 3 calc RS T P B 1
N20 N 0.333333 0.666667 0.30952(4) 0.0526(14) Uani 1 3 d S T P . .
H20 H 0.333340 0.666672 0.303097 0.063 Uiso 1 3 calc RS T P . .
N19 N 0.333333 0.666667 0.32576(4) 0.0503(14) Uani 1 3 d S T P . .
N18 N 0.333333 0.666667 0.34335(4) 0.0485(13) Uani 1 3 d S T P . .
H18 H 0.333332 0.666667 0.336930 0.058 Uiso 1 3 calc RS T P . .
N17 N 0.333333 0.666667 0.35962(4) 0.0597(15) Uani 1 3 d S T P . .
C9 C 0.0128(2) 0.3455(2) 0.34630(2) 0.0313(6) Uani 1 1 d . . . . .
C8 C -0.0324(2) 0.4036(2) 0.34577(2) 0.0322(6) Uani 1 1 d . . . . .
N6 N 0.666667 0.333333 0.46759(5) 0.0626(16) Uani 1 3 d S T P . .
C17 C -0.0402(2) 0.3442(3) 0.42010(2) 0.0356(7) Uani 1 1 d . . . . .
C10 C -0.0167(2) 0.3946(2) 0.30789(2) 0.0355(7) Uani 1 1 d . . . . .
C4 C 0.2309(2) 0.3526(2) 0.43185(2) 0.0344(7) Uani 1 1 d . . . . .
C11 C 0.0286(2) 0.3377(2) 0.30823(2) 0.0338(7) Uani 1 1 d . . . . .
C5 C 0.2806(2) 0.2989(2) 0.43146(2) 0.0341(7) Uani 1 1 d . . . . .
C16 C 0.0159(3) 0.4463(3) 0.42011(2) 0.0382(7) Uani 1 1 d . . . . .
C14 C 0.0238(2) 0.4537(2) 0.45792(2) 0.0337(7) Uani 1 1 d . . . . .
N24 N 0.666667 0.333333 0.36379(4) 0.0678(18) Uani 1 3 d S T P . .
N13 N 0.000000 0.000000 0.42392(4) 0.0545(14) Uani 1 3 d S T P . .
H13 H 0.000000 0.000000 0.430337 0.065 Uiso 0.5 3 calc RS T P C 1
N2 N 0.666667 0.333333 0.39833(3) 0.0622(16) Uani 1 3 d S T P . .
N1 N 0.666667 0.333333 0.38212(3) 0.0572(15) Uani 1 3 d S T P . .
H1 H 0.666663 0.333346 0.375702 0.069 Uiso 1 3 calc RS T P . .
C46 C 0.666667 0.333333 0.34725(4) 0.0483(15) Uani 1 3 d S T P . .
H46A H 0.612599 0.344828 0.345157 0.072 Uiso 0.3333 1 calc GR . . D -1
H46B H 0.655172 0.267770 0.345157 0.072 Uiso 0.3333 1 calc GR . . D -1
H46C H 0.732230 0.387401 0.345157 0.072 Uiso 0.3333 1 calc GR . . D -1
C15 C -0.0327(2) 0.3501(3) 0.45820(2) 0.0342(7) Uani 1 1 d . . . . .
N14 N 0.000000 0.000000 0.40742(4) 0.0624(16) Uani 1 3 d S T P . .
H14 H 0.000013 0.000002 0.401004 0.075 Uiso 0.5 3 calc RS T P E 2
C3 C 0.2946(3) 0.2961(3) 0.46950(2) 0.0414(8) Uani 1 1 d . . . . .
C2 C 0.2468(3) 0.3511(3) 0.46977(2) 0.0424(8) Uani 1 1 d . . . . .
N22 N 0.333333 0.666667 0.41513(5) 0.080(2) Uani 1 3 d S T P . .
C45 C 0.666667 0.333333 0.35643(4) 0.0505(15) Uani 1 3 d S T P . .
C6 C 0.2491(3) 0.3286(3) 0.41549(2) 0.0431(8) Uani 1 1 d . . . . .
C30 C 0.0080(3) 0.0955(3) 0.44444(3) 0.0546(10) Uani 1 1 d . . . . .
H30A H -0.048493 0.102759 0.442106 0.066 Uiso 1 1 calc R . . . .
H30B H 0.072459 0.154030 0.442461 0.066 Uiso 1 1 calc R . . . .
C7 C -0.0139(3) 0.3823(3) 0.36214(2) 0.0430(8) Uani 1 1 d . . . . .
N23 N 0.666667 0.333333 0.52429(5) 0.099(3) Uani 1 3 d S T P . .
C24 C 0.5801(3) 0.3415(4) 0.46438(3) 0.0682(13) Uani 1 1 d . . . . .
H24A H 0.583870 0.403800 0.466680 0.082 Uiso 1 1 calc R . . . .
H24B H 0.516150 0.282710 0.466419 0.082 Uiso 1 1 calc R . . . .
C18 C -0.0135(3) 0.3981(3) 0.40396(2) 0.0529(10) Uani 1 1 d . . . . .
C36 C 0.4157(3) 0.6477(3) 0.34658(3) 0.0552(10) Uani 1 1 d . . . . .
H36A H 0.482559 0.701283 0.344468 0.066 Uiso 1 1 calc R . . . .
H36B H 0.404135 0.581474 0.344462 0.066 Uiso 1 1 calc R . . . .
C13 C -0.0013(3) 0.4088(3) 0.47421(2) 0.0471(9) Uani 1 1 d . . . . .
C29 C 0.0041(3) 0.0947(3) 0.45426(3) 0.0567(10) Uani 1 1 d . . . . .
H29A H 0.064912 0.154956 0.456564 0.068 Uiso 1 1 calc R . . . .
H29B H -0.056596 0.096936 0.456215 0.068 Uiso 1 1 calc R . . . .
C43 C 0.666667 0.333333 0.53158(7) 0.069(2) Uani 1 3 d S T P . .
C21 C 0.5762(3) 0.3368(3) 0.42000(3) 0.0603(11) Uani 1 1 d . . . . .
H21A H 0.513429 0.274669 0.418254 0.072 Uiso 1 1 calc R . . . .
H21B H 0.574813 0.395963 0.417532 0.072 Uiso 1 1 calc R . . . .
C23 C 0.5798(3) 0.3446(3) 0.45452(3) 0.0606(11) Uani 1 1 d . . . . .
H23A H 0.514936 0.288841 0.452283 0.073 Uiso 1 1 calc R . . . .
H23B H 0.587302 0.409697 0.452535 0.073 Uiso 1 1 calc R . . . .
C37 C 0.2351(3) 0.5839(3) 0.32247(3) 0.0562(10) Uani 1 1 d . . . . .
H37A H 0.179555 0.594691 0.324469 0.067 Uiso 1 1 calc R . . . .
H37B H 0.222949 0.518220 0.324785 0.067 Uiso 1 1 calc R . . . .
C22 C 0.5818(3) 0.3449(3) 0.42978(3) 0.0606(11) Uani 1 1 d . . . . .
H22A H 0.591477 0.411634 0.431535 0.073 Uiso 1 1 calc R . . . .
H22B H 0.517129 0.291694 0.432270 0.073 Uiso 1 1 calc R . . . .
C35 C 0.4137(3) 0.6481(3) 0.35638(3) 0.0640(11) Uani 1 1 d . . . . .
H35A H 0.401901 0.582010 0.358559 0.077 Uiso 1 1 calc R . . . .
H35B H 0.480224 0.701492 0.358565 0.077 Uiso 1 1 calc R . . . .
C41 C 0.333333 0.666667 0.42234(6) 0.065(2) Uani 1 3 d S T P . .
C31 C 0.0925(3) -0.0006(3) 0.42054(3) 0.0595(11) Uani 1 1 d . . . . .
H31A H 0.088651 -0.065770 0.421951 0.071 Uiso 1 1 calc R . . . .
H31B H 0.154352 0.054814 0.423217 0.071 Uiso 1 1 calc R . . . .
C38 C 0.2352(3) 0.5806(3) 0.31272(3) 0.0608(11) Uani 1 1 d . . . . .
H38A H 0.227398 0.515366 0.310746 0.073 Uiso 1 1 calc R . . . .
H38B H 0.177767 0.586684 0.310437 0.073 Uiso 1 1 calc R . . . .
C12 C 0.0096(3) 0.3631(4) 0.29197(2) 0.0581(11) Uani 1 1 d . . . . .
C32 C 0.0967(3) 0.0138(4) 0.41080(3) 0.0675(12) Uani 1 1 d . . . . .
H32A H 0.152155 0.082726 0.409352 0.081 Uiso 1 1 calc R . . . .
H32B H 0.111786 -0.035675 0.408038 0.081 Uiso 1 1 calc R . . . .
C42 C 0.333333 0.666667 0.43182(6) 0.064(2) Uani 1 3 d S T P . .
H42A H 0.289298 0.691795 0.433921 0.096 Uiso 0.3333 1 calc GR . . F -1
H42B H 0.402496 0.710702 0.433921 0.096 Uiso 0.3333 1 calc GR . . F -1
H42C H 0.308205 0.597504 0.433921 0.096 Uiso 0.3333 1 calc GR . . F -1
N15 N 0.333333 0.666667 0.39602(5) 0.090(2) Uani 1 3 d S TU P . .
H15 H 0.333327 0.666670 0.402439 0.107 Uiso 1 3 calc RS T P . .
C44 C 0.666667 0.333333 0.54079(6) 0.065(2) Uani 1 3 d S T P . .
H44A H 0.603990 0.329028 0.542882 0.098 Uiso 0.3333 1 calc GR . . G -1
H44B H 0.725038 0.396010 0.542882 0.098 Uiso 0.3333 1 calc GR . . G -1
H44C H 0.670972 0.274962 0.542882 0.098 Uiso 0.3333 1 calc GR . . G -1
C19 C 0.6875(4) 0.2534(4) 0.38522(3) 0.0679(12) Uani 1 1 d . . . . .
H19A H 0.754668 0.267271 0.383150 0.082 Uiso 1 1 calc R . . . .
H19B H 0.635487 0.186502 0.382992 0.082 Uiso 1 1 calc R . . . .
C20 C 0.6855(4) 0.2531(4) 0.39510(3) 0.0684(12) Uani 1 1 d . . . . .
H20A H 0.631560 0.186244 0.397174 0.082 Uiso 1 1 calc R . . . .
H20B H 0.751179 0.264310 0.397334 0.082 Uiso 1 1 calc R . . . .
N8 N 0.666667 0.333333 0.50508(6) 0.122(4) Uani 1 3 d S TU P . .
H8 H 0.666656 0.333324 0.511495 0.147 Uiso 1 3 calc RS T P . .
C39 C 0.1956(4) 0.6812(5) 0.28780(4) 0.0863(16) Uani 1 1 d . . . . .
N21 N 0.2179(5) 0.6838(5) 0.29463(4) 0.119(2) Uani 1 1 d . . . . .
C1 C 0.2857(4) 0.3327(4) 0.48570(3) 0.0739(14) Uani 1 1 d . . . . .
N7 N 0.666667 0.333333 0.48937(8) 0.147(4) Uani 1 3 d S TU P . .
C26 C 0.7614(7) 0.4226(6) 0.50178(6) 0.148(3) Uani 1 1 d . U . . .
H26A H 0.771559 0.485784 0.504498 0.177 Uiso 1 1 calc R . . . .
H26B H 0.820930 0.415093 0.503075 0.177 Uiso 1 1 calc R . . . .
C28 C 0.0119(9) 0.1095(8) 0.47731(6) 0.174(4) Uani 1 1 d . U . . .
H28A H -0.041876 0.117910 0.474529 0.209 Uiso 1 1 calc R . . . .
H28B H 0.078921 0.165623 0.475518 0.209 Uiso 1 1 calc R . . . .
C25 C 0.7487(8) 0.4260(7) 0.49236(6) 0.165(4) Uani 1 1 d . U . . .
H25A H 0.736126 0.482166 0.490952 0.198 Uiso 1 1 calc R . . . .
H25B H 0.811763 0.439216 0.489420 0.198 Uiso 1 1 calc R . . . .
C40 C 0.1691(7) 0.6757(9) 0.27907(4) 0.158(4) Uani 1 1 d . . . . .
H40A H 0.230323 0.702640 0.275530 0.237 Uiso 1 1 calc GR . . . .
H40B H 0.135788 0.715686 0.278101 0.237 Uiso 1 1 calc GR . . . .
H40C H 0.122658 0.604887 0.277506 0.237 Uiso 1 1 calc GR . . . .
N16 N 0.333333 0.666667 0.38059(13) 0.253(10) Uani 1 3 d S TU P . .
C33 C 0.2657(8) 0.6979(9) 0.39266(6) 0.169(4) Uani 1 1 d . U . . .
H33A H 0.285822 0.767086 0.394680 0.202 Uiso 1 1 calc R . . . .
H33B H 0.195543 0.651165 0.394604 0.202 Uiso 1 1 calc R . . . .
C34 C 0.2715(12) 0.6963(14) 0.38321(7) 0.245(7) Uani 1 1 d . U . . .
H34A H 0.203136 0.650281 0.380875 0.294 Uiso 1 1 calc R . . . .
H34B H 0.294236 0.765161 0.380961 0.294 Uiso 1 1 calc R . . . .
N10 N 0.000000 0.000000 0.47500(11) 0.190(6) Uani 1 3 d S TU P . .
H10 H 0.000000 0.000000 0.468576 0.228 Uiso 0.5 3 calc RS T P H 2
N9 N 0.000000 0.000000 0.49082(15) 0.261(9) Uani 1 3 d DS TU P . .
H9 H 0.000000 -0.000011 0.497244 0.313 Uiso 0.1667 1 calc RS T P I -1
C27 C -0.0002(9) 0.1048(8) 0.48804(7) 0.223(5) Uani 1 1 d D U . . .
H27A H 0.057123 0.165019 0.490738 0.268 Uiso 1 1 calc R . . . .
H27B H -0.064377 0.101387 0.489762 0.268 Uiso 1 1 calc R . . . .

loop_
_atom_site_aniso_label
_atom_site_aniso_U_11
_atom_site_aniso_U_22
_atom_site_aniso_U_33
_atom_site_aniso_U_23
_atom_site_aniso_U_13
_atom_site_aniso_U_12
Ni2 0.0289(3) 0.0261(3) 0.0317(3) -0.00112(19) -0.00139(19) 0.0147(2)
Ni3 0.0305(3) 0.0264(3) 0.0344(3) 0.0005(2) 0.0005(2) 0.0144(2)
Ni1 0.0285(3) 0.0315(3) 0.0375(3) -0.0017(2) 0.0001(2) 0.0163(2)
S14 0.0347(4) 0.0347(4) 0.0345(4) 0.0009(3) 0.0000(3) 0.0219(3)
S15 0.0422(4) 0.0326(4) 0.0373(4) -0.0013(3) -0.0005(3) 0.0248(4)
S16 0.0390(4) 0.0343(4) 0.0351(4) -0.0016(3) -0.0001(3) 0.0229(3)
S25 0.0362(4) 0.0273(4) 0.0370(4) 0.0006(3) 0.0014(3) 0.0134(3)
S6 0.0364(4) 0.0353(4) 0.0380(4) 0.0002(3) 0.0010(3) 0.0228(3)
S17 0.0422(4) 0.0373(4) 0.0354(4) 0.0002(3) -0.0027(3) 0.0257(4)
S24 0.0421(4) 0.0260(4) 0.0399(4) -0.0013(3) 0.0002(3) 0.0155(3)
S27 0.0385(4) 0.0285(4) 0.0374(4) -0.0014(3) -0.0005(3) 0.0149(3)
S7 0.0348(4) 0.0388(4) 0.0440(4) -0.0006(3) -0.0008(3) 0.0239(4)
S26 0.0451(5) 0.0286(4) 0.0395(4) 0.0038(3) 0.0016(3) 0.0158(4)
S4 0.0414(4) 0.0439(5) 0.0385(4) -0.0035(3) -0.0033(3) 0.0277(4)
S12 0.0434(5) 0.0412(4) 0.0332(4) 0.0023(3) -0.0017(3) 0.0220(4)
S5 0.0437(5) 0.0478(5) 0.0452(4) -0.0053(4) 0.0005(3) 0.0305(4)
S13 0.0489(5) 0.0400(4) 0.0377(4) -0.0046(3) 0.0040(3) 0.0251(4)
S8 0.0401(4) 0.0420(5) 0.0381(4) -0.0004(3) 0.0030(3) 0.0208(4)
S23 0.0445(5) 0.0425(5) 0.0376(4) 0.0051(3) 0.0013(3) 0.0196(4)
S9 0.0406(5) 0.0461(5) 0.0452(4) 0.0060(4) -0.0033(3) 0.0240(4)
S22 0.0478(5) 0.0417(5) 0.0402(4) -0.0083(3) -0.0039(4) 0.0199(4)
S18 0.0598(6) 0.0624(6) 0.0363(4) -0.0041(4) 0.0031(4) 0.0380(5)
S29 0.0529(5) 0.0500(5) 0.0373(4) -0.0060(4) -0.0024(4) 0.0258(4)
S28 0.0658(6) 0.0497(5) 0.0391(4) 0.0105(4) 0.0058(4) 0.0290(5)
S19 0.0635(6) 0.0681(6) 0.0359(4) 0.0058(4) -0.0019(4) 0.0421(5)
S10 0.0625(6) 0.0655(7) 0.0389(4) 0.0049(4) -0.0033(4) 0.0231(5)
S2 0.0788(8) 0.0798(8) 0.0415(5) -0.0095(5) -0.0133(5) 0.0528(7)
S11 0.0867(8) 0.0759(8) 0.0346(4) -0.0054(4) 0.0007(5) 0.0422(7)
S3 0.0836(8) 0.0841(8) 0.0464(5) -0.0180(5) -0.0033(5) 0.0562(7)
S21 0.0814(8) 0.0882(9) 0.0366(5) -0.0034(5) -0.0004(5) 0.0367(7)
S30 0.0987(10) 0.0970(10) 0.0359(5) 0.0036(5) 0.0032(5) 0.0479(8)
S20 0.1195(12) 0.1590(15) 0.0332(5) 0.0002(6) 0.0016(6) 0.0964(12)
S1 0.190(2) 0.1821(19) 0.0424(6) -0.0302(8) -0.0252(8) 0.1349(17)
N12 0.0298(15) 0.0298(15) 0.075(3) 0.000 0.000 0.0149(8)
N3 0.0421(19) 0.0421(19) 0.082(4) 0.000 0.000 0.0211(10)
N4 0.0349(18) 0.0349(18) 0.096(4) 0.000 0.000 0.0175(9)
N5 0.0327(17) 0.0327(17) 0.094(4) 0.000 0.000 0.0163(8)
N11 0.0371(17) 0.0371(17) 0.080(4) 0.000 0.000 0.0185(9)
N20 0.0329(17) 0.0329(17) 0.092(4) 0.000 0.000 0.0165(8)
N19 0.0275(15) 0.0275(15) 0.096(4) 0.000 0.000 0.0137(8)
N18 0.0284(15) 0.0284(15) 0.089(4) 0.000 0.000 0.0142(8)
N17 0.047(2) 0.047(2) 0.085(4) 0.000 0.000 0.0234(10)
C9 0.0237(14) 0.0274(15) 0.0359(14) 0.0013(12) -0.0013(12) 0.0075(12)
C8 0.0286(15) 0.0278(15) 0.0347(15) -0.0029(12) 0.0006(12) 0.0101(13)
N6 0.044(2) 0.044(2) 0.100(5) 0.000 0.000 0.0219(10)
C17 0.0351(17) 0.0415(18) 0.0352(15) -0.0023(13) -0.0004(13) 0.0228(15)
C10 0.0334(16) 0.0350(17) 0.0333(15) 0.0010(12) -0.0024(12) 0.0136(14)
C4 0.0280(15) 0.0341(16) 0.0398(16) 0.0032(13) 0.0000(12) 0.0146(13)
C11 0.0338(16) 0.0319(16) 0.0316(14) -0.0022(12) -0.0003(12) 0.0135(13)
C5 0.0295(16) 0.0309(16) 0.0365(15) 0.0012(12) 0.0009(12) 0.0111(13)
C16 0.0434(19) 0.0428(19) 0.0364(15) 0.0029(14) 0.0002(14) 0.0276(16)
C14 0.0326(16) 0.0356(17) 0.0358(15) -0.0016(13) -0.0022(12) 0.0194(14)
N24 0.076(3) 0.076(3) 0.052(3) 0.000 0.000 0.0379(14)
N13 0.0369(18) 0.0369(18) 0.090(4) 0.000 0.000 0.0184(9)
N2 0.073(3) 0.073(3) 0.040(3) 0.000 0.000 0.0366(13)
N1 0.067(2) 0.067(2) 0.038(3) 0.000 0.000 0.0335(12)
C46 0.046(2) 0.046(2) 0.053(3) 0.000 0.000 0.0230(11)
C15 0.0318(16) 0.0369(17) 0.0350(15) -0.0003(13) -0.0010(12) 0.0181(14)
N14 0.052(2) 0.052(2) 0.083(4) 0.000 0.000 0.0261(11)
C3 0.0425(19) 0.0403(19) 0.0410(17) -0.0042(14) -0.0032(14) 0.0204(16)
C2 0.0407(19) 0.044(2) 0.0426(17) -0.0072(15) -0.0014(14) 0.0213(16)
N22 0.086(4) 0.086(4) 0.069(4) 0.000 0.000 0.0429(18)
C45 0.049(2) 0.049(2) 0.054(4) 0.000 0.000 0.0243(12)
C6 0.0387(18) 0.0394(19) 0.0415(17) 0.0033(14) 0.0002(14) 0.0121(15)
C30 0.043(2) 0.0311(18) 0.093(3) -0.0047(19) -0.012(2) 0.0210(16)
C7 0.044(2) 0.0403(19) 0.0370(16) 0.0000(14) 0.0005(14) 0.0156(16)
N23 0.111(5) 0.111(5) 0.076(5) 0.000 0.000 0.055(2)
C24 0.037(2) 0.051(2) 0.122(4) -0.007(2) -0.001(2) 0.026(2)
C18 0.059(2) 0.068(3) 0.0378(17) 0.0041(17) 0.0038(16) 0.037(2)
C36 0.0301(18) 0.0332(18) 0.105(3) 0.0015(19) -0.0011(19) 0.0178(16)
C13 0.043(2) 0.058(2) 0.0409(17) 0.0015(16) -0.0015(15) 0.0250(18)
C29 0.040(2) 0.039(2) 0.093(3) 0.004(2) 0.008(2) 0.0209(17)
C43 0.053(3) 0.053(3) 0.100(7) 0.000 0.000 0.0264(14)
C21 0.042(2) 0.050(2) 0.092(3) -0.002(2) -0.003(2) 0.0260(19)
C23 0.037(2) 0.047(2) 0.102(3) -0.011(2) -0.004(2) 0.0245(19)
C37 0.0311(19) 0.0355(19) 0.098(3) -0.0026(19) -0.0006(19) 0.0138(16)
C22 0.0336(19) 0.043(2) 0.109(3) -0.017(2) -0.006(2) 0.0218(18)
C35 0.044(2) 0.049(2) 0.103(3) 0.000(2) -0.008(2) 0.026(2)
C41 0.048(3) 0.048(3) 0.098(6) 0.000 0.000 0.0241(13)
C31 0.037(2) 0.046(2) 0.100(3) 0.000(2) -0.002(2) 0.0232(18)
C38 0.033(2) 0.038(2) 0.102(3) 0.003(2) -0.003(2) 0.0106(17)
C12 0.058(3) 0.076(3) 0.0421(19) 0.0000(19) 0.0045(17) 0.035(2)
C32 0.047(2) 0.053(3) 0.103(4) -0.008(2) 0.006(2) 0.026(2)
C42 0.042(2) 0.042(2) 0.107(6) 0.000 0.000 0.0210(12)
N15 0.105(4) 0.105(4) 0.058(4) 0.000 0.000 0.0527(19)
C44 0.042(2) 0.042(2) 0.111(7) 0.000 0.000 0.0212(12)
C19 0.082(3) 0.067(3) 0.060(2) -0.008(2) 0.000(2) 0.042(3)
C20 0.082(3) 0.072(3) 0.057(2) 0.001(2) -0.005(2) 0.043(3)
N8 0.147(6) 0.147(6) 0.072(5) 0.000 0.000 0.074(3)
C39 0.068(3) 0.096(4) 0.101(4) 0.014(3) 0.002(3) 0.046(3)
N21 0.111(5) 0.146(6) 0.115(4) 0.007(4) -0.011(4) 0.076(4)
C1 0.089(4) 0.096(4) 0.044(2) -0.018(2) -0.011(2) 0.052(3)
N7 0.163(7) 0.163(7) 0.115(8) 0.000 0.000 0.082(3)
C26 0.102(6) 0.113(6) 0.204(7) -0.064(6) -0.020(5) 0.036(5)
C28 0.176(9) 0.156(8) 0.228(8) 0.066(7) 0.000(8) 0.110(7)
C25 0.146(7) 0.122(7) 0.189(7) 0.011(6) 0.083(6) 0.038(6)
C40 0.142(8) 0.222(12) 0.104(5) 0.033(6) -0.013(5) 0.086(8)
N16 0.319(16) 0.319(16) 0.121(10) 0.000 0.000 0.160(8)
C33 0.160(8) 0.205(10) 0.206(8) 0.037(8) 0.032(7) 0.140(8)
C34 0.253(14) 0.357(16) 0.186(8) 0.083(11) -0.045(9) 0.199(11)
N10 0.168(8) 0.168(8) 0.235(13) 0.000 0.000 0.084(4)
N9 0.270(14) 0.270(14) 0.243(17) 0.000 0.000 0.135(7)
C27 0.142(9) 0.251(13) 0.210(8) 0.003(9) -0.027(8) 0.047(9)

loop_
_atom_type_symbol
_atom_type_description
_atom_type_scat_dispersion_real
_atom_type_scat_dispersion_imag
_atom_type_scat_source
C C 0.0181 0.0091 'International Tables Vol C Tables 4.2.6.8 and 6.1.1.4'
H H 0.0000 0.0000 'International Tables Vol C Tables 4.2.6.8 and 6.1.1.4'
N N 0.0311 0.0180 'International Tables Vol C Tables 4.2.6.8 and 6.1.1.4'
Ni Ni -3.0029 0.5091 'International Tables Vol C Tables 4.2.6.8 and 6.1.1.4'
S S 0.3331 0.5567 'International Tables Vol C Tables 4.2.6.8 and 6.1.1.4'

loop_
_geom_angle_atom_site_label_1
_geom_angle_atom_site_label_2
_geom_angle_atom_site_label_3
_geom_angle
_geom_angle_site_symmetry_1
_geom_angle_site_symmetry_3
_geom_angle_publ_flag
S14 Ni2 S16 87.84(3) . . ?
S14 Ni2 S17 178.62(4) . . ?
S15 Ni2 S14 92.99(3) . . ?
S15 Ni2 S16 177.63(4) . . ?
S15 Ni2 S17 86.03(3) . . ?
S17 Ni2 S16 93.10(3) . . ?
S25 Ni3 S27 88.24(3) . . ?
S25 Ni3 S26 177.93(4) . . ?
S24 Ni3 S25 92.92(3) . . ?
S24 Ni3 S27 178.08(4) . . ?
S24 Ni3 S26 85.30(4) . . ?
S26 Ni3 S27 93.51(4) . . ?
S6 Ni1 S4 87.69(3) . . ?
S6 Ni1 S5 179.19(4) . . ?
S7 Ni1 S6 93.08(3) . . ?
S7 Ni1 S4 178.08(5) . . ?
S7 Ni1 S5 86.23(4) . . ?
S5 Ni1 S4 92.99(4) . . ?
C9 S14 Ni2 102.17(11) . . ?
C8 S15 Ni2 102.51(11) . . ?
C11 S16 Ni2 102.19(11) . . ?
C15 S25 Ni3 102.28(12) . . ?
C5 S6 Ni1 102.19(11) . . ?
C10 S17 Ni2 101.84(11) . . ?
C14 S24 Ni3 102.47(12) . . ?
C17 S27 Ni3 101.17(12) . . ?
C4 S7 Ni1 102.30(11) . . ?
C16 S26 Ni3 101.60(12) . . ?
C3 S4 Ni1 101.98(13) . . ?
C7 S12 C9 97.20(16) . . ?
C2 S5 Ni1 102.12(12) . . ?
C7 S13 C8 97.28(16) . . ?
C6 S8 C5 97.46(17) . . ?
C13 S23 C15 97.24(17) . . ?
C6 S9 C4 97.39(16) . . ?
C13 S22 C14 97.34(17) . . ?
C12 S18 C11 97.01(17) . . ?
C18 S29 C17 97.28(18) . . ?
C18 S28 C16 97.04(18) . . ?
C12 S19 C10 97.10(18) . . ?
C1 S2 C3 96.8(2) . . ?
C1 S3 C2 97.4(2) . . ?
C30 N12 C30 109.1(3) . 2 ?
C30 N12 C30 109.1(3) 2 3 ?
C30 N12 C30 109.1(3) . 3 ?
C21 N3 C21 108.9(3) 2_655 3_665 ?
C21 N3 C21 108.9(3) 2_655 . ?
C21 N3 C21 108.9(3) 3_665 . ?
C22 N4 C22 108.0(3) 2_655 3_665 ?
C22 N4 C22 108.0(3) 2_655 . ?
C22 N4 C22 108.0(3) 3_665 . ?
C23 N5 C23 109.3(3) 2_655 3_665 ?
C23 N5 C23 109.3(3) 2_655 . ?
C23 N5 C23 109.3(3) 3_665 . ?
C29 N11 C29 109.3(3) 3 . ?
C29 N11 C29 109.3(3) 2 . ?
C29 N11 C29 109.3(3) 3 2 ?
C38 N20 C38 109.5(3) . 3_565 ?
C38 N20 C38 109.5(3) . 2_665 ?
C38 N20 C38 109.5(3) 3_565 2_665 ?
C37 N19 C37 108.8(3) 3_565 . ?
C37 N19 C37 108.8(3) 2_665 . ?
C37 N19 C37 108.8(3) 3_565 2_665 ?
C36 N18 C36 109.5(3) 2_665 3_565 ?
C36 N18 C36 109.5(3) 2_665 . ?
C36 N18 C36 109.5(3) 3_565 . ?
C35 N17 C35 109.0(3) 3_565 . ?
C35 N17 C35 109.0(3) 2_665 . ?
C35 N17 C35 109.0(3) 2_665 3_565 ?
S14 C9 S12 122.90(19) . . ?
C8 C9 S14 121.2(2) . . ?
C8 C9 S12 115.8(2) . . ?
S15 C8 S13 122.77(19) . . ?
C9 C8 S15 121.0(2) . . ?
C9 C8 S13 116.2(2) . . ?
C24 N6 C24 109.0(3) 3_665 . ?
C24 N6 C24 109.0(4) 2_655 . ?
C24 N6 C24 109.0(3) 2_655 3_665 ?
S27 C17 S29 122.6(2) . . ?
C16 C17 S27 121.8(2) . . ?
C16 C17 S29 115.5(2) . . ?
S17 C10 S19 121.8(2) . . ?
C11 C10 S17 121.9(2) . . ?
C11 C10 S19 116.3(2) . . ?
S7 C4 S9 122.62(19) . . ?
C5 C4 S7 121.2(2) . . ?
C5 C4 S9 116.2(2) . . ?
S16 C11 S18 122.9(2) . . ?
C10 C11 S16 120.9(2) . . ?
C10 C11 S18 116.2(2) . . ?
S6 C5 S8 123.0(2) . . ?
C4 C5 S6 121.3(2) . . ?
C4 C5 S8 115.7(2) . . ?
S26 C16 S28 121.2(2) . . ?
C17 C16 S26 121.9(2) . . ?
C17 C16 S28 116.9(2) . . ?
S24 C14 S22 122.56(19) . . ?
C15 C14 S24 121.3(2) . . ?
C15 C14 S22 116.1(2) . . ?
C31 N13 C31 108.5(3) 3 . ?
C31 N13 C31 108.5(3) 3 2 ?
C31 N13 C31 108.5(3) 2 . ?
C20 N2 C20 109.0(3) 2_655 . ?
C20 N2 C20 109.0(3) 2_655 3_665 ?
C20 N2 C20 109.0(3) 3_665 . ?
C19 N1 C19 110.0(3) 2_655 3_665 ?
C19 N1 C19 110.0(3) . 2_655 ?
C19 N1 C19 110.0(3) . 3_665 ?
S25 C15 S23 123.2(2) . . ?
C14 C15 S25 121.0(2) . . ?
C14 C15 S23 115.8(2) . . ?
C32 N14 C32 108.0(3) 2 . ?
C32 N14 C32 108.0(3) 3 . ?
C32 N14 C32 108.0(3) 3 2 ?
S4 C3 S2 122.3(2) . . ?
C2 C3 S4 121.4(3) . . ?
C2 C3 S2 116.2(3) . . ?
S5 C2 S3 122.5(2) . . ?
C3 C2 S5 121.4(3) . . ?
C3 C2 S3 116.1(3) . . ?
N24 C45 C46 180.0 . . ?
S9 C6 S8 113.19(19) . . ?
S10 C6 S8 123.1(2) . . ?
S10 C6 S9 123.7(2) . . ?
N12 C30 C29 110.3(4) . . ?
S12 C7 S13 113.49(19) . . ?
S11 C7 S12 124.3(2) . . ?
S11 C7 S13 122.2(2) . . ?
N6 C24 C23 111.1(4) . . ?
S28 C18 S29 113.3(2) . . ?
S30 C18 S29 123.8(3) . . ?
S30 C18 S28 123.0(3) . . ?
N18 C36 C35 108.2(4) . . ?
S22 C13 S23 113.44(19) . . ?
S21 C13 S23 123.5(2) . . ?
S21 C13 S22 123.1(2) . . ?
N11 C29 C30 109.0(4) . . ?
N23 C43 C44 180.0 . . ?
N3 C21 C22 109.2(4) . . ?
N5 C23 C24 108.5(4) . . ?
N19 C37 C38 110.9(4) . . ?
N4 C22 C21 111.2(4) . . ?
N17 C35 C36 111.3(4) . . ?
N22 C41 C42 180.0 . . ?
N13 C31 C32 108.5(4) . . ?
N20 C38 C37 108.7(4) . . ?
S19 C12 S18 113.4(2) . . ?
S20 C12 S18 122.9(3) . . ?
S20 C12 S19 123.7(3) . . ?
N14 C32 C31 111.4(4) . . ?
C33 N15 C33 107.5(5) 3_565 2_665 ?
C33 N15 C33 107.5(5) . 2_665 ?
C33 N15 C33 107.5(5) . 3_565 ?
N1 C19 C20 108.4(4) . . ?
N2 C20 C19 110.4(4) . . ?
C26 N8 C26 108.9(5) . 3_665 ?
C26 N8 C26 108.9(5) . 2_655 ?
C26 N8 C26 108.8(5) 3_665 2_655 ?
N21 C39 C40 177.7(8) . . ?
S3 C1 S2 113.5(2) . . ?
S1 C1 S2 122.6(3) . . ?
S1 C1 S3 123.9(3) . . ?
C25 N7 C25 109.7(7) . 2_655 ?
C25 N7 C25 109.7(7) 3_665 2_655 ?
C25 N7 C25 109.7(6) . 3_665 ?
C25 C26 N8 106.7(8) . . ?
N10 C28 C27 102.9(9) . . ?
N7 C25 C26 110.8(9) . . ?
C34 N16 C34 110.6(11) 3_565 2_665 ?
C34 N16 C34 110.5(11) . 3_565 ?
C34 N16 C34 110.5(11) . 2_665 ?
N15 C33 C34 107.4(8) . . ?
N16 C34 C33 112.4(13) . . ?
C28 N10 C28 115.2(6) 2 3 ?
C28 N10 C28 115.2(6) 2 . ?
C28 N10 C28 115.2(6) 3 . ?
C27 N9 C27 113.4(9) . 2 ?
C27 N9 C27 113.4(9) . 3 ?
C27 N9 C27 113.4(9) 2 3 ?
N9 C27 C28 104.4(13) . . ?

loop_
_geom_bond_atom_site_label_1
_geom_bond_atom_site_label_2
_geom_bond_distance
_geom_bond_site_symmetry_2
_geom_bond_publ_flag
Ni2 S14 2.1702(9) . ?
Ni2 S15 2.1628(9) . ?
Ni2 S16 2.1720(9) . ?
Ni2 S17 2.1694(9) . ?
Ni3 S25 2.1672(9) . ?
Ni3 S24 2.1641(9) . ?
Ni3 S27 2.1848(9) . ?
Ni3 S26 2.1696(9) . ?
Ni1 S6 2.1702(9) . ?
Ni1 S7 2.1647(9) . ?
Ni1 S4 2.1729(10) . ?
Ni1 S5 2.1721(9) . ?
S14 C9 1.716(3) . ?
S15 C8 1.714(3) . ?
S16 C11 1.726(3) . ?
S25 C15 1.716(3) . ?
S6 C5 1.716(3) . ?
S17 C10 1.726(3) . ?
S24 C14 1.708(3) . ?
S27 C17 1.728(3) . ?
S7 C4 1.718(3) . ?
S26 C16 1.726(3) . ?
S4 C3 1.722(3) . ?
S12 C9 1.745(3) . ?
S12 C7 1.729(4) . ?
S5 C2 1.718(4) . ?
S13 C8 1.736(3) . ?
S13 C7 1.734(4) . ?
S8 C5 1.745(3) . ?
S8 C6 1.734(4) . ?
S23 C15 1.746(3) . ?
S23 C13 1.736(4) . ?
S9 C4 1.742(3) . ?
S9 C6 1.731(4) . ?
S22 C14 1.743(3) . ?
S22 C13 1.729(4) . ?
S18 C11 1.736(3) . ?
S18 C12 1.736(5) . ?
S29 C17 1.746(3) . ?
S29 C18 1.735(4) . ?
S28 C16 1.741(3) . ?
S28 C18 1.725(5) . ?
S19 C10 1.741(3) . ?
S19 C12 1.721(5) . ?
S10 C6 1.651(3) . ?
S2 C3 1.742(3) . ?
S2 C1 1.737(5) . ?
S11 C7 1.651(3) . ?
S3 C2 1.738(3) . ?
S3 C1 1.721(5) . ?
S21 C13 1.649(4) . ?
S30 C18 1.651(4) . ?
S20 C12 1.656(4) . ?
S1 C1 1.647(4) . ?
N12 C30 1.486(4) 3 ?
N12 C30 1.486(4) . ?
N12 C30 1.486(4) 2 ?
N3 C21 1.496(5) 2_655 ?
N3 C21 1.496(5) 3_665 ?
N3 C21 1.496(5) . ?
N4 C22 1.487(5) 2_655 ?
N4 C22 1.487(5) 3_665 ?
N4 C22 1.487(5) . ?
N5 C23 1.504(4) . ?
N5 C23 1.504(5) 2_655 ?
N5 C23 1.504(5) 3_665 ?
N11 C29 1.499(4) 3 ?
N11 C29 1.499(5) 2 ?
N11 C29 1.500(4) . ?
N20 C38 1.498(4) . ?
N20 C38 1.498(4) 3_565 ?
N20 C38 1.498(4) 2_665 ?
N19 C37 1.485(4) . ?
N19 C37 1.484(4) 3_565 ?
N19 C37 1.484(4) 2_665 ?
N18 C36 1.508(4) 2_665 ?
N18 C36 1.508(4) 3_565 ?
N18 C36 1.508(4) . ?
N17 C35 1.477(5) 2_665 ?
N17 C35 1.477(5) 3_565 ?
N17 C35 1.477(5) . ?
C9 C8 1.369(4) . ?
N6 C24 1.473(5) 2_655 ?
N6 C24 1.473(5) 3_665 ?
N6 C24 1.473(5) . ?
C17 C16 1.349(5) . ?
C10 C11 1.352(5) . ?
C4 C5 1.367(5) . ?
C14 C15 1.369(5) . ?
N24 C45 1.147(8) . ?
N13 C31 1.509(5) 3 ?
N13 C31 1.509(5) 2 ?
N13 C31 1.509(5) . ?
N2 C20 1.477(5) . ?
N2 C20 1.477(5) 2_655 ?
N2 C20 1.477(5) 3_665 ?
N1 C19 1.484(5) . ?
N1 C19 1.484(5) 2_655 ?
N1 C19 1.484(5) 3_665 ?
C46 C45 1.429(9) . ?
N14 C32 1.477(5) 3 ?
N14 C32 1.477(5) 2 ?
N14 C32 1.477(5) . ?
C3 C2 1.358(5) . ?
N22 C41 1.123(10) . ?
C30 C29 1.531(6) . ?
N23 C43 1.135(11) . ?
C24 C23 1.537(7) . ?
C36 C35 1.528(6) . ?
C43 C44 1.434(13) . ?
C21 C22 1.528(6) . ?
C37 C38 1.521(6) . ?
C41 C42 1.478(12) . ?
C31 C32 1.529(6) . ?
N15 C33 1.433(9) . ?
N15 C33 1.433(9) 3_565 ?
N15 C33 1.433(9) 2_665 ?
C19 C20 1.540(6) . ?
N8 C26 1.495(9) 3_665 ?
N8 C26 1.495(9) 2_655 ?
N8 C26 1.495(10) . ?
C39 N21 1.112(7) . ?
C39 C40 1.409(8) . ?
N7 C25 1.417(11) . ?
N7 C25 1.417(10) 3_665 ?
N7 C25 1.417(10) 2_655 ?
C26 C25 1.485(11) . ?
C28 N10 1.626(11) . ?
C28 C27 1.679(14) . ?
N16 C34 1.297(15) . ?
N16 C34 1.297(16) 3_565 ?
N16 C34 1.297(15) 2_665 ?
C33 C34 1.475(13) . ?
N9 C27 1.656(9) . ?
N9 C27 1.656(9) 2 ?
N9 C27 1.656(9) 3 ?
